data_7117096
loop_
_publ_author_name
'Scottwell, Syn\/ove \/O.'
'Elliott, Anastasia B. S.'
'Shaffer, Karl J.'
'Nafady, Ayman'
'McAdam, C. John'
'Gordon, Keith C.'
'Crowley, James D.'

_publ_section_title
;
 Chemically and electrochemically induced expansion and contraction of a
 ferrocene rotor
;
_journal_coden_ASTM CHCOFS
_journal_issue 38
_journal_name_full
;
 Chemical Communications (Cambridge, United Kingdom)
;
_journal_page_first 8161
_journal_page_last 8164
_journal_paper_doi 10.1039/c5cc01973g
_journal_volume 51
_journal_year 2015
_chemical_formula_sum 'C18 H16 F6 Fe N P'
_chemical_formula_weight 447.14
_space_group_IT_number 4
_symmetry_cell_setting monoclinic
_symmetry_space_group_name_Hall 'P 2yb'
_symmetry_space_group_name_H-M 'P 1 21 1'
_atom_sites_solution_hydrogens geom
_atom_sites_solution_primary direct
_atom_sites_solution_secondary difmap
_audit_creation_method SHELXL-97
_audit_update_record
;
2015-01-29 deposited with the CCDC.
2015-04-01 downloaded from the CCDC.
;
_cell_angle_alpha 90.00
_cell_angle_beta 104.382(3)
_cell_angle_gamma 90.00
_cell_formula_units_Z 2
_cell_length_a 7.3960(2)
_cell_length_b 10.9122(2)
_cell_length_c 11.2342(3)
_cell_measurement_reflns_used 5900
_cell_measurement_temperature 100.01(10)
_cell_measurement_theta_max 76.3150
_cell_measurement_theta_min 4.0690
_cell_volume 878.26(4)
_computing_cell_refinement
;
CrysAlisPro, Agilent Technologies,
Version 1.171.36.28 (release 01-02-2013 CrysAlis171 .NET)
(compiled Feb  1 2013,16:14:44)
;
_computing_data_collection
;
CrysAlisPro, Agilent Technologies,
Version 1.171.36.28 (release 01-02-2013 CrysAlis171 .NET)
(compiled Feb  1 2013,16:14:44)
;
_computing_data_reduction
;
CrysAlisPro, Agilent Technologies,
Version 1.171.36.28 (release 01-02-2013 CrysAlis171 .NET)
(compiled Feb  1 2013,16:14:44)
;
_computing_structure_refinement 'SHELXL-97 (Sheldrick, 1997)'
_computing_structure_solution 'SHELXS-97 (Sheldrick, 1990)'
_diffrn_ambient_temperature 100.01(10)
_diffrn_detector_area_resol_mean 5.1725
_diffrn_measured_fraction_theta_full 0.989
_diffrn_measured_fraction_theta_max 0.990
_diffrn_measurement_device_type 'SuperNova, Dual, Cu at zero, Atlas'
_diffrn_measurement_method '\w scans'
_diffrn_radiation_monochromator graphite
_diffrn_radiation_source 'fine-focus sealed tube'
_diffrn_radiation_type CuK\a
_diffrn_radiation_wavelength 1.54184
_diffrn_reflns_av_R_equivalents 0.0482
_diffrn_reflns_av_sigmaI/netI 0.0520
_diffrn_reflns_limit_h_max 9
_diffrn_reflns_limit_h_min -8
_diffrn_reflns_limit_k_max 13
_diffrn_reflns_limit_k_min -13
_diffrn_reflns_limit_l_max 13
_diffrn_reflns_limit_l_min -14
_diffrn_reflns_number 9675
_diffrn_reflns_theta_full 76.60
_diffrn_reflns_theta_max 76.60
_diffrn_reflns_theta_min 4.06
_exptl_absorpt_coefficient_mu 8.351
_exptl_absorpt_correction_T_max 1.00000
_exptl_absorpt_correction_T_min 0.65316
_exptl_absorpt_correction_type multi-scan
_exptl_absorpt_process_details
;
CrysAlisPro, Agilent Technologies,
Version 1.171.36.28 (release 01-02-2013 CrysAlis171 .NET)
(compiled Feb  1 2013,16:14:44)
Empirical absorption correction using spherical harmonics,
 implemented in SCALE3 ABSPACK scaling algorithm.
;
_exptl_crystal_colour orange
_exptl_crystal_density_diffrn 1.691
_exptl_crystal_density_method 'not measured'
_exptl_crystal_description plate
_exptl_crystal_F_000 452
_exptl_crystal_size_max 0.2002
_exptl_crystal_size_mid 0.1101
_exptl_crystal_size_min 0.0638
_refine_diff_density_max 0.785
_refine_diff_density_min -0.440
_refine_diff_density_rms 0.070
_refine_ls_abs_structure_details 'Flack H D (1983), Acta Cryst. A39, 876-881'
_refine_ls_abs_structure_Flack -0.018(4)
_refine_ls_extinction_method none
_refine_ls_goodness_of_fit_ref 1.054
_refine_ls_hydrogen_treatment constr
_refine_ls_matrix_type full
_refine_ls_number_parameters 245
_refine_ls_number_reflns 3563
_refine_ls_number_restraints 1
_refine_ls_restrained_S_all 1.054
_refine_ls_R_factor_all 0.0386
_refine_ls_R_factor_gt 0.0355
_refine_ls_shift/su_max 0.000
_refine_ls_shift/su_mean 0.000
_refine_ls_structure_factor_coef Fsqd
_refine_ls_weighting_details 'calc w=1/[\s^2^(Fo^2^)+(0.0488P)^2^+0.2168P] where P=(Fo^2^+2Fc^2^)/3'
_refine_ls_weighting_scheme calc
_refine_ls_wR_factor_gt 0.0890
_refine_ls_wR_factor_ref 0.0910
_reflns_number_gt 3370
_reflns_number_total 3563
_reflns_threshold_expression >2sigma(I)
_cod_data_source_file c5cc01973g2.cif
_cod_data_source_block c:\users\sscott\desktop\sos197\struct\tmp\sos197
_cod_database_code 7117096

loop_
_symmetry_equiv_pos_as_xyz
'x, y, z'
'-x, y+1/2, -z'

loop_
_atom_site_label
_atom_site_type_symbol
_atom_site_fract_x
_atom_site_fract_y
_atom_site_fract_z
_atom_site_U_iso_or_equiv
_atom_site_adp_type
_atom_site_occupancy
_atom_site_symmetry_multiplicity
_atom_site_calc_flag
_atom_site_refinement_flags
_atom_site_disorder_assembly
_atom_site_disorder_group
Fe1 Fe 0.21026(6) 0.17395(4) 0.47191(4) 0.01722(12) Uani 1 1 d . . .
P1 P 0.08514(11) 0.08851(7) 0.90819(7) 0.02131(17) Uani 1 1 d . . .
F1 F 0.2725(3) 0.0948(2) 1.01647(19) 0.0331(5) Uani 1 1 d . . .
F2 F -0.0329(3) 0.13889(18) 1.00004(19) 0.0303(4) Uani 1 1 d . . .
F5 F 0.0477(3) -0.04844(17) 0.9453(2) 0.0353(5) Uani 1 1 d . . .
N1 N -0.4614(4) -0.1359(2) -0.0420(2) 0.0203(5) Uani 1 1 d . . .
C11 C -0.1719(4) 0.1177(3) 0.3044(3) 0.0174(5) Uani 1 1 d . . .
F6 F -0.1043(3) 0.0827(2) 0.80029(19) 0.0346(5) Uani 1 1 d . . .
F3 F 0.1187(3) 0.22555(19) 0.8703(2) 0.0359(5) Uani 1 1 d . . .
F4 F 0.2012(3) 0.0368(2) 0.8169(2) 0.0417(5) Uani 1 1 d . . .
C6 C -0.0342(4) 0.2014(3) 0.5199(3) 0.0198(6) Uani 1 1 d . . .
H6 H -0.0899 0.1460 0.5655 0.024 Uiso 1 1 calc R . .
C12 C -0.2614(4) 0.0443(3) 0.2356(3) 0.0178(6) Uani 1 1 d . . .
C9 C 0.0497(4) 0.2997(3) 0.3583(3) 0.0222(6) Uani 1 1 d . . .
H9 H 0.0598 0.3210 0.2782 0.027 Uiso 1 1 calc R . .
C13 C -0.3543(4) -0.0560(3) 0.0356(3) 0.0193(6) Uani 1 1 d . . .
H13 H -0.2659 -0.0073 0.0083 0.023 Uiso 1 1 calc R . .
C10 C -0.0628(4) 0.2033(2) 0.3889(3) 0.0188(6) Uani 1 1 d . . .
C16 C -0.6105(4) -0.1999(3) 0.1103(3) 0.0223(6) Uani 1 1 d . . .
H16 H -0.6999 -0.2501 0.1347 0.027 Uiso 1 1 calc R . .
C7 C 0.0921(4) 0.2967(3) 0.5689(3) 0.0225(6) Uani 1 1 d . . .
H7 H 0.1350 0.3166 0.6536 0.027 Uiso 1 1 calc R . .
C14 C -0.3717(4) -0.0440(3) 0.1549(3) 0.0176(6) Uani 1 1 d . . .
C15 C -0.4991(4) -0.1192(3) 0.1940(3) 0.0189(6) Uani 1 1 d . . .
H15 H -0.5097 -0.1154 0.2765 0.023 Uiso 1 1 calc R . .
C17 C -0.5896(5) -0.2060(3) -0.0072(3) 0.0233(6) Uani 1 1 d . . .
H17 H -0.6659 -0.2600 -0.0647 0.028 Uiso 1 1 calc R . .
C8 C 0.1442(4) 0.3577(3) 0.4709(3) 0.0237(6) Uani 1 1 d . . .
H8 H 0.2273 0.4253 0.4787 0.028 Uiso 1 1 calc R . .
C18 C -0.4316(5) -0.1494(3) -0.1666(3) 0.0286(7) Uani 1 1 d . . .
H18A H -0.4126 -0.0684 -0.1992 0.043 Uiso 1 1 calc R . .
H18B H -0.5413 -0.1883 -0.2204 0.043 Uiso 1 1 calc R . .
H18C H -0.3213 -0.2004 -0.1627 0.043 Uiso 1 1 calc R . .
C2 C 0.4421(5) 0.1029(3) 0.5897(4) 0.0383(9) Uani 1 1 d . . .
H2 H 0.4908 0.1257 0.6731 0.046 Uiso 1 1 calc R . .
C5 C 0.2754(5) 0.0043(3) 0.4167(3) 0.0245(6) Uani 1 1 d . . .
H5 H 0.1929 -0.0505 0.3639 0.029 Uiso 1 1 calc R . .
C3 C 0.4888(5) 0.1575(3) 0.4848(5) 0.0429(10) Uani 1 1 d . . .
H3 H 0.5739 0.2231 0.4866 0.052 Uiso 1 1 calc R . .
C1 C 0.3092(5) 0.0082(3) 0.5456(3) 0.0260(7) Uani 1 1 d . . .
H1 H 0.2533 -0.0431 0.5946 0.031 Uiso 1 1 calc R . .
C4 C 0.3856(5) 0.0963(3) 0.3784(4) 0.0358(8) Uani 1 1 d . . .
H4 H 0.3892 0.1136 0.2961 0.043 Uiso 1 1 calc R . .

loop_
_atom_site_aniso_label
_atom_site_aniso_U_11
_atom_site_aniso_U_22
_atom_site_aniso_U_33
_atom_site_aniso_U_23
_atom_site_aniso_U_13
_atom_site_aniso_U_12
Fe1 0.0095(2) 0.01424(19) 0.0271(2) -0.00115(19) 0.00313(15) -0.00011(19)
P1 0.0137(3) 0.0197(3) 0.0298(3) 0.0001(3) 0.0040(3) 0.0001(3)
F1 0.0171(9) 0.0357(11) 0.0422(11) -0.0008(9) -0.0009(8) 0.0002(9)
F2 0.0239(10) 0.0318(10) 0.0377(10) 0.0001(7) 0.0124(8) 0.0058(8)
F5 0.0285(11) 0.0213(9) 0.0550(12) 0.0043(9) 0.0081(10) 0.0010(8)
N1 0.0189(13) 0.0182(11) 0.0213(11) -0.0012(9) 0.0003(10) 0.0008(10)
C11 0.0113(13) 0.0193(13) 0.0195(12) 0.0003(10) -0.0001(10) 0.0022(11)
F6 0.0226(10) 0.0326(10) 0.0408(10) -0.0040(8) -0.0067(8) -0.0004(9)
F3 0.0337(12) 0.0273(10) 0.0447(11) 0.0074(8) 0.0056(10) -0.0082(9)
F4 0.0333(12) 0.0474(12) 0.0490(12) -0.0096(10) 0.0193(10) 0.0031(10)
C6 0.0104(13) 0.0209(15) 0.0264(13) -0.0020(10) 0.0017(10) 0.0020(10)
C12 0.0159(14) 0.0148(12) 0.0221(12) 0.0013(10) 0.0036(11) 0.0022(11)
C9 0.0175(15) 0.0188(13) 0.0284(14) 0.0047(11) 0.0023(12) 0.0039(11)
C13 0.0143(14) 0.0171(13) 0.0232(13) -0.0005(10) -0.0014(11) -0.0005(11)
C10 0.0116(13) 0.0175(14) 0.0262(14) -0.0017(10) 0.0029(11) 0.0016(10)
C16 0.0159(15) 0.0189(14) 0.0303(14) -0.0009(11) 0.0027(12) -0.0026(11)
C7 0.0156(14) 0.0220(14) 0.0278(14) -0.0084(11) 0.0013(11) 0.0041(12)
C14 0.0130(14) 0.0146(12) 0.0218(12) 0.0003(10) -0.0025(11) 0.0024(10)
C15 0.0136(13) 0.0189(13) 0.0233(13) -0.0007(10) 0.0030(10) 0.0018(11)
C17 0.0211(16) 0.0163(14) 0.0278(14) -0.0034(10) -0.0029(12) -0.0019(12)
C8 0.0142(14) 0.0118(12) 0.0431(17) -0.0042(12) 0.0031(13) 0.0042(11)
C18 0.0344(19) 0.0284(15) 0.0214(13) -0.0045(11) 0.0038(13) -0.0020(14)
C2 0.0224(17) 0.0282(18) 0.052(2) -0.0062(15) -0.0135(15) 0.0102(14)
C5 0.0207(15) 0.0161(12) 0.0393(17) -0.0002(12) 0.0126(13) 0.0059(12)
C3 0.0092(14) 0.0228(18) 0.098(3) 0.0056(18) 0.0144(16) 0.0030(13)
C1 0.0211(16) 0.0203(14) 0.0337(16) 0.0061(12) 0.0013(13) 0.0065(12)
C4 0.0321(19) 0.0226(15) 0.063(2) 0.0062(15) 0.0323(17) 0.0103(14)

loop_
_atom_type_symbol
_atom_type_description
_atom_type_scat_dispersion_real
_atom_type_scat_dispersion_imag
_atom_type_scat_source
C C 0.0181 0.0091 'International Tables Vol C Tables 4.2.6.8 and 6.1.1.4'
H H 0.0000 0.0000 'International Tables Vol C Tables 4.2.6.8 and 6.1.1.4'
N N 0.0311 0.0180 'International Tables Vol C Tables 4.2.6.8 and 6.1.1.4'
F F 0.0727 0.0534 'International Tables Vol C Tables 4.2.6.8 and 6.1.1.4'
P P 0.2955 0.4335 'International Tables Vol C Tables 4.2.6.8 and 6.1.1.4'
Fe Fe -1.1336 3.1974 'International Tables Vol C Tables 4.2.6.8 and 6.1.1.4'

loop_
_geom_angle_atom_site_label_1
_geom_angle_atom_site_label_2
_geom_angle_atom_site_label_3
_geom_angle
_geom_angle_site_symmetry_1
_geom_angle_site_symmetry_3
C10 Fe1 C6 41.34(12) . .
C10 Fe1 C3 157.00(17) . .
C6 Fe1 C3 160.81(17) . .
C10 Fe1 C2 159.75(15) . .
C6 Fe1 C2 122.92(16) . .
C3 Fe1 C2 41.25(19) . .
C10 Fe1 C9 41.29(12) . .
C6 Fe1 C9 69.47(13) . .
C3 Fe1 C9 121.65(16) . .
C2 Fe1 C9 157.68(15) . .
C10 Fe1 C4 121.02(15) . .
C6 Fe1 C4 156.44(14) . .
C3 Fe1 C4 40.59(18) . .
C2 Fe1 C4 68.75(17) . .
C9 Fe1 C4 107.57(15) . .
C10 Fe1 C1 122.71(12) . .
C6 Fe1 C1 105.96(13) . .
C3 Fe1 C1 68.88(15) . .
C2 Fe1 C1 40.88(14) . .
C9 Fe1 C1 160.12(12) . .
C4 Fe1 C1 68.47(14) . .
C10 Fe1 C5 106.60(12) . .
C6 Fe1 C5 120.35(13) . .
C3 Fe1 C5 68.40(15) . .
C2 Fe1 C5 68.29(14) . .
C9 Fe1 C5 124.20(14) . .
C4 Fe1 C5 40.76(14) . .
C1 Fe1 C5 40.22(13) . .
C10 Fe1 C7 68.58(11) . .
C6 Fe1 C7 40.51(11) . .
C3 Fe1 C7 125.16(16) . .
C2 Fe1 C7 107.66(14) . .
C9 Fe1 C7 68.62(13) . .
C4 Fe1 C7 161.92(14) . .
C1 Fe1 C7 121.21(14) . .
C5 Fe1 C7 156.01(14) . .
C10 Fe1 C8 68.69(11) . .
C6 Fe1 C8 68.49(12) . .
C3 Fe1 C8 108.68(14) . .
C2 Fe1 C8 122.17(13) . .
C9 Fe1 C8 40.83(12) . .
C4 Fe1 C8 125.42(14) . .
C1 Fe1 C8 157.10(13) . .
C5 Fe1 C8 161.85(14) . .
C7 Fe1 C8 40.33(14) . .
F3 P1 F5 179.00(13) . .
F3 P1 F4 90.92(13) . .
F5 P1 F4 89.55(13) . .
F3 P1 F1 90.01(12) . .
F5 P1 F1 90.87(12) . .
F4 P1 F1 90.05(12) . .
F3 P1 F2 89.76(12) . .
F5 P1 F2 89.76(12) . .
F4 P1 F2 179.28(14) . .
F1 P1 F2 90.19(12) . .
F3 P1 F6 90.00(12) . .
F5 P1 F6 89.11(12) . .
F4 P1 F6 90.50(13) . .
F1 P1 F6 179.44(14) . .
F2 P1 F6 89.26(12) . .
C13 N1 C17 121.6(3) . .
C13 N1 C18 118.5(3) . .
C17 N1 C18 119.9(3) . .
C12 C11 C10 178.6(3) . .
C7 C6 C10 107.7(3) . .
C7 C6 Fe1 70.55(18) . .
C10 C6 Fe1 69.18(17) . .
C11 C12 C14 178.6(3) . .
C8 C9 C10 107.3(3) . .
C8 C9 Fe1 70.40(17) . .
C10 C9 Fe1 68.89(16) . .
N1 C13 C14 120.5(3) . .
C11 C10 C6 125.9(3) . .
C11 C10 C9 125.8(3) . .
C6 C10 C9 108.0(2) . .
C11 C10 Fe1 122.4(2) . .
C6 C10 Fe1 69.48(16) . .
C9 C10 Fe1 69.82(16) . .
C17 C16 C15 119.4(3) . .
C6 C7 C8 108.8(3) . .
C6 C7 Fe1 68.93(17) . .
C8 C7 Fe1 70.17(18) . .
C13 C14 C15 118.7(3) . .
C13 C14 C12 120.1(3) . .
C15 C14 C12 121.2(3) . .
C16 C15 C14 119.2(3) . .
N1 C17 C16 120.5(3) . .
C7 C8 C9 108.1(3) . .
C7 C8 Fe1 69.50(17) . .
C9 C8 Fe1 68.77(16) . .
C1 C2 C3 107.5(3) . .
C1 C2 Fe1 69.78(17) . .
C3 C2 Fe1 69.22(19) . .
C1 C5 C4 108.7(3) . .
C1 C5 Fe1 69.87(18) . .
C4 C5 Fe1 69.50(18) . .
C4 C3 C2 107.9(3) . .
C4 C3 Fe1 69.99(19) . .
C2 C3 Fe1 69.5(2) . .
C5 C1 C2 108.1(3) . .
C5 C1 Fe1 69.91(17) . .
C2 C1 Fe1 69.34(18) . .
C3 C4 C5 107.8(3) . .
C3 C4 Fe1 69.4(2) . .
C5 C4 Fe1 69.74(19) . .

loop_
_geom_bond_atom_site_label_1
_geom_bond_atom_site_label_2
_geom_bond_distance
_geom_bond_site_symmetry_2
Fe1 C10 2.029(3) .
Fe1 C6 2.033(3) .
Fe1 C3 2.037(3) .
Fe1 C2 2.041(3) .
Fe1 C9 2.041(3) .
Fe1 C4 2.044(3) .
Fe1 C1 2.047(3) .
Fe1 C5 2.047(3) .
Fe1 C7 2.054(3) .
Fe1 C8 2.063(3) .
P1 F3 1.591(2) .
P1 F5 1.594(2) .
P1 F4 1.595(2) .
P1 F1 1.602(2) .
P1 F2 1.605(2) .
P1 F6 1.6103(19) .
N1 C13 1.344(4) .
N1 C17 1.349(4) .
N1 C18 1.477(4) .
C11 C12 1.193(4) .
C11 C10 1.430(4) .
C6 C7 1.415(4) .
C6 C10 1.434(4) .
C12 C14 1.431(4) .
C9 C8 1.432(4) .
C9 C10 1.435(4) .
C13 C14 1.384(4) .
C16 C17 1.368(5) .
C16 C15 1.398(4) .
C7 C8 1.419(5) .
C14 C15 1.400(4) .
C2 C1 1.427(5) .
C2 C3 1.436(7) .
C5 C1 1.408(5) .
C5 C4 1.425(5) .
C3 C4 1.415(6) .
